data_2212896
loop_
_publ_author_name
'Shaukat Shuja'
'Saqib Ali'
'Auke Meetsma'
'Broker, Grant A.'
'Tiekink, Edward R. T.'

_publ_section_title
;
 3-[3-(Trifluoromethyl)phenyliminomethyl]benzene-1,2-diol
;
_journal_coeditor_code HB2320
_journal_issue 4
_journal_name_full 'Acta Crystallographica Section E'
_journal_page_first o1781
_journal_page_last o1782
_journal_paper_doi 10.1107/S1600536807011361
_journal_volume 63
_journal_year 2007
_chemical_formula_iupac 'C14 H10 F3 N O2'
_chemical_formula_moiety 'C14 H10 F3 N O2'
_chemical_formula_sum 'C14 H10 F3 N O2'
_chemical_formula_weight 281.23
_chemical_name_systematic
;
3-[3-(Trifluoromethyl)phenyliminomethyl]benzene-1,2-diol
;
_space_group_IT_number 14
_symmetry_cell_setting monoclinic
_symmetry_space_group_name_Hall '-P 2yn'
_symmetry_space_group_name_H-M 'P 1 21/n 1'
_atom_sites_solution_hydrogens geom
_atom_sites_solution_primary direct
_atom_sites_solution_secondary difmap
_audit_creation_method SHELXL-97
_cell_angle_alpha 90
_cell_angle_beta 112.9390(10)
_cell_angle_gamma 90
_cell_formula_units_Z 4
_cell_length_a 16.2463(9)
_cell_length_b 4.7716(3)
_cell_length_c 16.9199(9)
_cell_measurement_reflns_used 5078
_cell_measurement_temperature 100(2)
_cell_measurement_theta_max 29.5
_cell_measurement_theta_min 2.6
_cell_volume 1207.92(12)
_computing_cell_refinement 'SAINT-Plus (Bruker, 2006)'
_computing_data_collection 'SMART, (Bruker, 2006)'
_computing_data_reduction SAINT-Plus
_computing_molecular_graphics 'ORTEPII (Johnson, 1976) and DIAMOND (Brandenburg, 2006)'
_computing_publication_material SHELXL97
_computing_structure_refinement 'SHELXL97 (Sheldrick, 1997)'
_computing_structure_solution 'SIR2004 (Burla <i>et al.</i>,  2005)'
_diffrn_ambient_temperature 100(2)
_diffrn_detector_area_resol_mean '4096x4096 / 62x62 (binned 512)'
_diffrn_measured_fraction_theta_full 0.988
_diffrn_measured_fraction_theta_max 0.988
_diffrn_measurement_device_type 'Bruker SMART CCD'
_diffrn_measurement_method \w
_diffrn_radiation_monochromator graphite
_diffrn_radiation_source 'fine-focus sealed tube'
_diffrn_radiation_type MoK\a
_diffrn_radiation_wavelength 0.71073
_diffrn_reflns_av_R_equivalents 0.015
_diffrn_reflns_av_sigmaI/netI 0.013
_diffrn_reflns_limit_h_max 17
_diffrn_reflns_limit_h_min -19
_diffrn_reflns_limit_k_max 5
_diffrn_reflns_limit_k_min 0
_diffrn_reflns_limit_l_max 19
_diffrn_reflns_limit_l_min 0
_diffrn_reflns_number 8910
_diffrn_reflns_theta_full 25.0
_diffrn_reflns_theta_max 25.0
_diffrn_reflns_theta_min 2.6
_diffrn_standards_decay_% 0
_diffrn_standards_number 0
_exptl_absorpt_coefficient_mu 0.135
_exptl_absorpt_correction_T_max 0.971
_exptl_absorpt_correction_T_min 0.909
_exptl_absorpt_correction_type multi-scan
_exptl_absorpt_process_details '(SADABS; Bruker, 2006)'
_exptl_crystal_colour orange-red
_exptl_crystal_density_diffrn 1.546
_exptl_crystal_density_method 'not measured'
_exptl_crystal_description block
_exptl_crystal_F_000 576
_exptl_crystal_size_max 0.49
_exptl_crystal_size_mid 0.41
_exptl_crystal_size_min 0.22
_refine_diff_density_max 0.49
_refine_diff_density_min -0.40
_refine_ls_extinction_method none
_refine_ls_goodness_of_fit_ref 1.06
_refine_ls_hydrogen_treatment constr
_refine_ls_matrix_type full
_refine_ls_number_parameters 201
_refine_ls_number_reflns 2109
_refine_ls_number_restraints 8
_refine_ls_restrained_S_all 1.07
_refine_ls_R_factor_all 0.050
_refine_ls_R_factor_gt 0.046
_refine_ls_shift/su_max 0.000
_refine_ls_shift/su_mean 0.000
_refine_ls_structure_factor_coef Fsqd
_refine_ls_weighting_details 'calc w=1/[\s^2^(Fo^2^)+(0.0781P)^2^+0.695P] where P=(Fo^2^+2Fc^2^)/3'
_refine_ls_weighting_scheme calc
_refine_ls_wR_factor_gt 0.124
_refine_ls_wR_factor_ref 0.139
_reflns_number_gt 1870
_reflns_number_total 2109
_reflns_threshold_expression I>2\s(I)
_cod_data_source_file hb2320.cif
_cod_data_source_block I
_cod_original_sg_symbol_H-M 'P 21/n'
_cod_database_code 2212896
_cod_database_fobs_code 2212896

loop_
_symmetry_equiv_pos_as_xyz
'x, y, z'
'-x+1/2, y+1/2, -z+1/2'
'-x, -y, -z'
'x-1/2, -y-1/2, z-1/2'

loop_
_atom_site_type_symbol
_atom_site_label
_atom_site_fract_x
_atom_site_fract_y
_atom_site_fract_z
_atom_site_U_iso_or_equiv
_atom_site_adp_type
_atom_site_calc_flag
_atom_site_refinement_flags
_atom_site_occupancy
_atom_site_disorder_assembly
_atom_site_disorder_group
C C1 0.82417(12) 0.3364(4) 0.39916(12) 0.0276(4) Uani d P 0.908(4) A 1
F F1 0.87946(12) 0.1499(4) 0.45002(11) 0.0580(6) Uani d P 0.908(4) A 1
F F2 0.79056(10) 0.2039(5) 0.32209(9) 0.0561(6) Uani d P 0.908(4) A 1
F F3 0.87048(13) 0.5458(3) 0.38851(18) 0.0816(9) Uani d P 0.908(4) A 1
C C1A 0.82417(12) 0.3364(4) 0.39916(12) 0.0276(4) Uani d PD 0.092(4) A 2
F F1A 0.8331(15) 0.077(2) 0.4117(10) 0.108(10) Uiso d PD 0.092(4) A 2
F F2A 0.8099(7) 0.389(3) 0.3224(6) 0.022(4) Uiso d PD 0.092(4) A 2
F F3A 0.8945(9) 0.459(4) 0.4482(9) 0.062(6) Uiso d PD 0.092(4) A 2
O O1 0.29573(8) 1.5909(2) 0.26882(8) 0.0247(3) Uani d D 1 . .
H H1O 0.2706 1.7440 0.2496 0.037 Uiso d D 1 . .
O O2 0.41465(8) 1.1978(3) 0.34631(8) 0.0251(3) Uani d D 1 A .
H H2O 0.4577 1.0850 0.3629 0.038 Uiso d D 1 . .
N N1 0.55754(9) 0.9236(3) 0.35995(9) 0.0214(3) Uani d . 1 A .
C C2 0.75077(11) 0.4256(4) 0.42676(11) 0.0227(4) Uani d . 1 . .
C C3 0.74251(11) 0.3013(4) 0.49780(11) 0.0243(4) Uani d . 1 A .
H H3 0.7834 0.1607 0.5297 0.029 Uiso calc R 1 . .
C C4 0.67344(12) 0.3867(4) 0.52115(11) 0.0265(4) Uani d . 1 . .
H H4 0.6667 0.3036 0.5693 0.032 Uiso calc R 1 A .
C C5 0.61422(12) 0.5926(4) 0.47458(11) 0.0240(4) Uani d . 1 A .
H H5 0.5675 0.6501 0.4915 0.029 Uiso calc R 1 . .
C C6 0.62212(11) 0.7168(3) 0.40319(11) 0.0204(4) Uani d . 1 . .
C C7 0.69145(11) 0.6307(4) 0.37922(11) 0.0219(4) Uani d . 1 A .
H H7 0.6979 0.7120 0.3307 0.026 Uiso calc R 1 . .
C C8 0.56055(11) 1.0658(3) 0.29622(11) 0.0209(4) Uani d . 1 . .
H H8 0.6070 1.0300 0.2767 0.025 Uiso calc R 1 A .
C C9 0.49444(11) 1.2791(3) 0.25370(11) 0.0200(4) Uani d . 1 A .
C C10 0.50036(11) 1.4337(4) 0.18519(11) 0.0226(4) Uani d . 1 . .
H H10 0.5472 1.3949 0.1664 0.027 Uiso calc R 1 A .
C C11 0.43910(12) 1.6407(4) 0.14509(11) 0.0231(4) Uani d . 1 A .
H H11 0.4439 1.7443 0.0991 0.028 Uiso calc R 1 . .
C C12 0.36956(11) 1.6977(4) 0.17246(11) 0.0219(4) Uani d . 1 . .
H H12 0.3271 1.8397 0.1448 0.026 Uiso calc R 1 A .
C C13 0.36279(11) 1.5480(3) 0.23952(11) 0.0205(4) Uani d . 1 A .
C C14 0.42466(11) 1.3369(3) 0.28125(11) 0.0200(4) Uani d . 1 . .

loop_
_atom_site_aniso_label
_atom_site_aniso_U_11
_atom_site_aniso_U_22
_atom_site_aniso_U_33
_atom_site_aniso_U_12
_atom_site_aniso_U_13
_atom_site_aniso_U_23
C1 0.0277(9) 0.0243(9) 0.0321(10) 0.0041(7) 0.0132(8) 0.0036(8)
F1 0.0523(10) 0.0809(12) 0.0511(10) 0.0462(9) 0.0313(9) 0.0318(9)
F2 0.0430(8) 0.0863(16) 0.0454(9) 0.0055(9) 0.0242(7) -0.0207(8)
F3 0.0755(13) 0.0296(8) 0.189(3) -0.0035(8) 0.1056(16) 0.0007(11)
C1A 0.0277(9) 0.0243(9) 0.0321(10) 0.0041(7) 0.0132(8) 0.0036(8)
O1 0.0219(6) 0.0231(6) 0.0330(7) 0.0024(5) 0.0150(5) 0.0023(5)
O2 0.0249(6) 0.0255(7) 0.0290(7) 0.0042(5) 0.0150(5) 0.0050(5)
N1 0.0214(7) 0.0201(7) 0.0229(7) -0.0010(6) 0.0089(6) -0.0022(6)
C2 0.0212(8) 0.0214(8) 0.0240(9) -0.0026(7) 0.0072(7) -0.0037(7)
C3 0.0234(9) 0.0229(9) 0.0224(9) -0.0001(7) 0.0043(7) 0.0005(7)
C4 0.0290(9) 0.0295(9) 0.0202(9) -0.0022(7) 0.0086(7) 0.0010(7)
C5 0.0232(9) 0.0284(9) 0.0222(9) -0.0022(7) 0.0106(7) -0.0036(7)
C6 0.0194(8) 0.0192(8) 0.0209(8) -0.0027(7) 0.0060(7) -0.0040(7)
C7 0.0235(9) 0.0219(8) 0.0212(9) -0.0021(7) 0.0097(7) -0.0007(7)
C8 0.0190(8) 0.0207(8) 0.0241(9) -0.0024(7) 0.0097(7) -0.0046(7)
C9 0.0191(8) 0.0193(8) 0.0208(8) -0.0025(7) 0.0070(7) -0.0040(6)
C10 0.0220(8) 0.0249(9) 0.0240(9) -0.0034(7) 0.0123(7) -0.0046(7)
C11 0.0254(9) 0.0233(9) 0.0206(9) -0.0022(7) 0.0089(7) -0.0007(7)
C12 0.0205(8) 0.0192(8) 0.0227(9) -0.0017(7) 0.0049(7) -0.0023(7)
C13 0.0173(8) 0.0201(8) 0.0241(9) -0.0031(7) 0.0081(7) -0.0049(7)
C14 0.0198(8) 0.0191(8) 0.0215(8) -0.0046(7) 0.0087(7) -0.0033(7)

loop_
_atom_type_symbol
_atom_type_description
_atom_type_scat_dispersion_real
_atom_type_scat_dispersion_imag
_atom_type_scat_source
C C 0.0033 0.0016 'International Tables Vol C Tables 4.2.6.8 and 6.1.1.4'
H H 0.0000 0.0000 'International Tables Vol C Tables 4.2.6.8 and 6.1.1.4'
F F 0.0171 0.0103 'International Tables Vol C Tables 4.2.6.8 and 6.1.1.4'
N N 0.0061 0.0033 'International Tables Vol C Tables 4.2.6.8 and 6.1.1.4'
O O 0.0106 0.0060 'International Tables Vol C Tables 4.2.6.8 and 6.1.1.4'

loop_
_geom_angle_atom_site_label_1
_geom_angle_atom_site_label_2
_geom_angle_atom_site_label_3
_geom_angle
F3 C1 F1 108.92(18)
F3 C1 F2 105.16(18)
F1 C1 F2 103.26(17)
F3 C1 C2 113.36(16)
F1 C1 C2 114.21(16)
F2 C1 C2 111.09(15)
F1A C1A F2A 109.5(6)
F1A C1A F3A 109.3(6)
F2A C1A F3A 110.1(5)
F1A C1A C2 106.3(10)
F2A C1A C2 114.7(5)
F3A C1A C2 106.8(7)
C13 O1 H1O 108.8
C14 O2 H2O 103.9
C8 N1 C6 122.38(15)
C3 C2 C7 121.41(16)
C3 C2 C1A 120.20(16)
C7 C2 C1A 118.38(16)
C3 C2 C1 120.20(16)
C7 C2 C1 118.38(16)
C4 C3 C2 118.76(16)
C4 C3 H3 120.6
C2 C3 H3 120.6
C5 C4 C3 120.35(17)
C5 C4 H4 119.8
C3 C4 H4 119.8
C4 C5 C6 121.04(16)
C4 C5 H5 119.5
C6 C5 H5 119.5
C5 C6 C7 118.82(16)
C5 C6 N1 116.29(15)
C7 C6 N1 124.88(15)
C2 C7 C6 119.62(16)
C2 C7 H7 120.2
C6 C7 H7 120.2
N1 C8 C9 121.42(15)
N1 C8 H8 119.3
C9 C8 H8 119.3
C10 C9 C14 119.40(16)
C10 C9 C8 120.05(15)
C14 C9 C8 120.54(15)
C11 C10 C9 120.83(16)
C11 C10 H10 119.6
C9 C10 H10 119.6
C10 C11 C12 119.73(16)
C10 C11 H11 120.1
C12 C11 H11 120.1
C13 C12 C11 120.16(16)
C13 C12 H12 119.9
C11 C12 H12 119.9
O1 C13 C12 123.12(15)
O1 C13 C14 115.96(15)
C12 C13 C14 120.91(15)
O2 C14 C13 118.24(15)
O2 C14 C9 122.79(15)
C13 C14 C9 118.97(15)

loop_
_geom_bond_atom_site_label_1
_geom_bond_atom_site_label_2
_geom_bond_distance
C1 F3 1.305(2)
C1 F1 1.318(2)
C1 F2 1.358(2)
C1 C2 1.502(2)
C1A F1A 1.256(11)
C1A F2A 1.251(9)
C1A F3A 1.264(10)
C1A C2 1.502(2)
F1A F2A 2.048(16)
O1 C13 1.377(2)
O1 H1O 0.84
O2 C14 1.349(2)
O2 H2O 0.84
N1 C8 1.291(2)
N1 C6 1.418(2)
C2 C3 1.393(3)
C2 C7 1.389(2)
C3 C4 1.388(3)
C3 H3 0.9500
C4 C5 1.386(3)
C4 H4 0.9500
C5 C6 1.395(2)
C5 H5 0.9500
C6 C7 1.399(2)
C7 H7 0.9500
C8 C9 1.451(2)
C8 H8 0.9500
C9 C10 1.408(2)
C9 C14 1.411(2)
C10 C11 1.378(2)
C10 H10 0.9500
C11 C12 1.405(2)
C11 H11 0.9500
C12 C13 1.381(2)
C12 H12 0.9500
C13 C14 1.403(2)

loop_
_geom_hbond_atom_site_label_D
_geom_hbond_atom_site_label_H
_geom_hbond_atom_site_label_A
_geom_hbond_site_symmetry_A
_geom_hbond_distance_DH
_geom_hbond_distance_HA
_geom_hbond_distance_DA
_geom_hbond_angle_DHA
_geom_hbond_publ_flag
O1 H1O O1 2_555 0.84 1.93 2.7510(15) 165 y
O2 H2O N1 1_555 0.84 1.81 2.596(2) 154 y
C10 H10 F3 2_655 0.95 2.53 3.380(3) 149 y
C4 H4 O1 3_676 0.95 2.61 3.392(2) 140 y

loop_
_geom_torsion_atom_site_label_1
_geom_torsion_atom_site_label_2
_geom_torsion_atom_site_label_3
_geom_torsion_atom_site_label_4
_geom_torsion
F3A C1A F1A F2A -120.7(9)
C2 C1A F1A F2A 124.4(7)
F3A C1A F2A F1A 120.2(9)
C2 C1A F2A F1A -119.3(11)
F1A C1A C2 C3 36.9(9)
F2A C1A C2 C3 158.1(7)
F3A C1A C2 C3 -79.7(8)
F1A C1A C2 C7 -142.3(8)
F2A C1A C2 C7 -21.1(7)
F3A C1A C2 C7 101.1(8)
F1A C1A C2 C1 0E1(10)
F2A C1A C2 C1 0E1(10)
F3A C1A C2 C1 0E1(4)
F3 C1 C2 C3 -129.1(2)
F1 C1 C2 C3 -3.5(3)
F2 C1 C2 C3 112.7(2)
F3 C1 C2 C7 51.7(3)
F1 C1 C2 C7 177.24(17)
F2 C1 C2 C7 -66.5(2)
F3 C1 C2 C1A 0E1(4)
F1 C1 C2 C1A 0E1(10)
F2 C1 C2 C1A 0E1(10)
C7 C2 C3 C4 -0.2(3)
C1A C2 C3 C4 -179.42(16)
C1 C2 C3 C4 -179.42(16)
C2 C3 C4 C5 -0.2(3)
C3 C4 C5 C6 0.5(3)
C4 C5 C6 C7 -0.2(3)
C4 C5 C6 N1 179.55(15)
C8 N1 C6 C5 175.80(15)
C8 N1 C6 C7 -4.4(3)
C3 C2 C7 C6 0.5(3)
C1A C2 C7 C6 179.66(15)
C1 C2 C7 C6 179.66(15)
C5 C6 C7 C2 -0.2(2)
N1 C6 C7 C2 -179.99(15)
C6 N1 C8 C9 -179.13(14)
N1 C8 C9 C10 179.02(15)
N1 C8 C9 C14 0.0(2)
C14 C9 C10 C11 0.2(2)
C8 C9 C10 C11 -178.80(15)
C9 C10 C11 C12 -0.3(3)
C10 C11 C12 C13 0.3(2)
C11 C12 C13 O1 -179.19(15)
C11 C12 C13 C14 -0.1(2)
O1 C13 C14 O2 -0.9(2)
C12 C13 C14 O2 180.00(14)
O1 C13 C14 C9 179.13(14)
C12 C13 C14 C9 0.0(2)
C10 C9 C14 O2 179.97(15)
C8 C9 C14 O2 -1.0(2)
C10 C9 C14 C13 0.0(2)
C8 C9 C14 C13 178.95(14)
